data_1524090
loop_
_publ_author_name
'Bolotina, N.B.'
'Petrova, A.E.'
'Dyuzheva, T.I.'
'Bendeliani, N.A.'
'Petricek, V.'
'Siminov, V.I.'

_publ_section_title
;
 Growth of crystals, composite crystal structures and electrical
 resistance of high-pressure phases of Mg2 B1+x (B=Sn, Ge)
;
_journal_name_full 'Journal of Alloys Compd.'
_journal_page_first 29
_journal_page_last 33
_journal_volume 278
_journal_year 1998
_chemical_formula_sum 'Ge0.666667 Mg2'
_chemical_name_systematic 'Mg2 Ge1.1'
_space_group_IT_number 147
_symmetry_space_group_name_Hall '-P 3'
_symmetry_space_group_name_H-M 'P -3'
_cell_angle_alpha 90
_cell_angle_beta 90
_cell_angle_gamma 120
_cell_formula_units_Z 9
_cell_length_a 12.53
_cell_length_b 12.53
_cell_length_c 4.175
_cell_volume 567.661
_citation_journal_id_ASTM JALCEU
_cod_data_source_file Bolotina_JALCEU_1998_73.cif
_cod_data_source_block Ge0.666667Mg2
_cod_original_cell_volume 567.6613
_cod_database_code 1524090

loop_
_symmetry_equiv_pos_as_xyz
x,y,z
-y,x-y,z
-x+y,-x,z
-x,-y,-z
y,-x+y,-z
x-y,x,-z

loop_
_atom_site_label
_atom_site_type_symbol
_atom_site_fract_x
_atom_site_fract_y
_atom_site_fract_z
_atom_site_occupancy
_atom_site_U_iso_or_equiv
Mg1 Mg 0.8231 0.2583 0.7494 1 0.0
Ge1 Ge 0.6667 0 0.7512 1 0.0
Mg13 Mg 0.4898 0.5916 0.7494 1 0.0
Mg12 Mg 0.1564 0.925 0.7494 1 0.0
